data_7700605
loop_
_publ_author_name
'Beddoe, Samuel V. F.'
'Lonergan, Rhona F.'
'Pitak, Mateusz B.'
'Price, Jason R.'
'Coles, Simon J.'
'Kitchen, Jonathan A.'
'Keene, Tony D.'

_publ_section_title
;
 All about that base: investigating the role of ligand basicity in pyridyl
 complexes derived from a copper-Schiff base coordination polymer.
;
_journal_issue 41
_journal_name_full 'Dalton transactions (Cambridge, England : 2003)'
_journal_page_first 15553
_journal_page_last 15559
_journal_paper_doi 10.1039/c9dt01527b
_journal_volume 48
_journal_year 2019
_chemical_formula_moiety 'C25 H17 Cu N3 O2'
_chemical_formula_sum 'C25 H17 Cu N3 O2'
_chemical_formula_weight 454.95
_space_group_crystal_system triclinic
_space_group_IT_number 2
_space_group_name_Hall '-P 1'
_space_group_name_H-M_alt 'P -1'
_symmetry_space_group_name_Hall '-P 1'
_symmetry_space_group_name_H-M 'P -1'
_atom_sites_solution_hydrogens geom
_audit_creation_date 2016-10-07
_audit_creation_method
;
Olex2 1.2
(compiled 2016.09.09 svn.r3337 for OlexSys, GUI svn.r5227)
;
_audit_update_record
;
2019-04-01 deposited with the CCDC.    2019-07-12 downloaded from the CCDC.
;
_cell_angle_alpha 101.462(2)
_cell_angle_beta 90.604(2)
_cell_angle_gamma 98.979(2)
_cell_formula_units_Z 2
_cell_length_a 8.4913(2)
_cell_length_b 11.1491(3)
_cell_length_c 13.2268(3)
_cell_measurement_reflns_used 12293
_cell_measurement_temperature 100(2)
_cell_measurement_theta_max 27.4420
_cell_measurement_theta_min 1.9620
_cell_volume 1211.06(5)
_computing_cell_refinement 'CrysAlisPro 1.171.38.41 (Rigaku OD, 2015)'
_computing_data_collection 'CrystalClear-SM Expert 3.1 b27 (Rigaku, 2013)'
_computing_data_reduction 'CrysAlisPro 1.171.38.41 (Rigaku OD, 2015)'
_computing_molecular_graphics 'Olex2 (Dolomanov et al., 2009)'
_computing_publication_material 'Olex2 (Dolomanov et al., 2009)'
_computing_structure_refinement 'ShelXL (Sheldrick, 2015)'
_computing_structure_solution
;
Superflip (Palatinus & Chapuis, 2007;Palatinus & van der Lee, 2008;
Palatinus et al., 2012)
;
_diffrn_ambient_temperature 100(2)
_diffrn_detector 'CCD area detector'
_diffrn_detector_area_resol_mean 28.5714
_diffrn_detector_type 'Rigaku HG Saturn724+ (2x2 bin mode)'
_diffrn_measured_fraction_theta_full 0.996
_diffrn_measured_fraction_theta_max 0.990
_diffrn_measurement_details
;
List of Runs (angles in degrees, time in seconds):

  # Type    Start    End  Width  t~exp~   \w     \q     \k     \f   Frames
#--------------------------------------------------------------------------
  1  \w   -107.00  73.00   1.00    3.00    --  -17.00  -8.00  16.00  180
  2  \w    -89.00  22.00   1.00    3.00    --  -17.00 -72.00 -82.00  111
  3  \w    -78.00  22.00   1.00    3.00    --  -17.00 -72.00  81.00  100
  4  \w    -29.00  69.00   1.00    3.00    --  -17.00  72.00-180.00   98
  5  \w    -61.00 -46.00   1.00    3.00    --  -17.00 -24.00 -17.00   15
  6  \w   -107.00 -55.00   1.00    3.00    --  -17.00  -8.00  49.00   52
;
_diffrn_measurement_device 'four-circle \k diffractometer'
_diffrn_measurement_device_type 'Rigaku AFC12 (Right)'
_diffrn_measurement_method 'profile data from \w-scans'
_diffrn_measurement_specimen_support 'MiTeGen MicroMesh'
_diffrn_orient_matrix_type 'CrysAlisPro convention (1999,Acta A55,543-557)'
_diffrn_orient_matrix_UB_11 0.0415451000
_diffrn_orient_matrix_UB_12 -0.0253175000
_diffrn_orient_matrix_UB_13 0.0353724000
_diffrn_orient_matrix_UB_21 0.0486328000
_diffrn_orient_matrix_UB_22 0.0585207000
_diffrn_orient_matrix_UB_23 0.0172814000
_diffrn_orient_matrix_UB_31 -0.0554436000
_diffrn_orient_matrix_UB_32 0.0161533000
_diffrn_orient_matrix_UB_33 0.0380744000
_diffrn_radiation_collimation 0.3
_diffrn_radiation_monochromator 'Confocal mirrors, VHF Varimax'
_diffrn_radiation_probe x-ray
_diffrn_radiation_type MoK\a
_diffrn_radiation_wavelength 0.71073
_diffrn_reflns_av_R_equivalents 0.0138
_diffrn_reflns_av_unetI/netI 0.0136
_diffrn_reflns_Laue_measured_fraction_full 0.996
_diffrn_reflns_Laue_measured_fraction_max 0.990
_diffrn_reflns_limit_h_max 10
_diffrn_reflns_limit_h_min -11
_diffrn_reflns_limit_k_max 14
_diffrn_reflns_limit_k_min -14
_diffrn_reflns_limit_l_max 17
_diffrn_reflns_limit_l_min -17
_diffrn_reflns_number 15133
_diffrn_reflns_point_group_measured_fraction_full 0.996
_diffrn_reflns_point_group_measured_fraction_max 0.990
_diffrn_reflns_theta_full 26.000
_diffrn_reflns_theta_max 27.540
_diffrn_reflns_theta_min 2.692
_diffrn_source 'Rotating Anode'
_diffrn_source_current 55.0
_diffrn_source_power 2.475
_diffrn_source_target Mo
_diffrn_source_type 'Rotating Anode'
_diffrn_source_voltage 45.0
_exptl_absorpt_coefficient_mu 0.925
_exptl_absorpt_correction_T_max 1.00000
_exptl_absorpt_correction_T_min 0.85023
_exptl_absorpt_correction_type multi-scan
_exptl_absorpt_process_details
'CrysAlisPro 1.171.38.41 (Rigaku Oxford Diffraction, 2015) Empirical absorption correction using spherical harmonics, implemented in SCALE3 ABSPACK scaling algorithm.'
_exptl_crystal_colour green
_exptl_crystal_colour_primary green
_exptl_crystal_density_diffrn 1.248
_exptl_crystal_description block
_exptl_crystal_F_000 466
_exptl_crystal_size_max 0.211
_exptl_crystal_size_mid 0.176
_exptl_crystal_size_min 0.066
_refine_diff_density_max 0.490
_refine_diff_density_min -0.310
_refine_diff_density_rms 0.085
_refine_ls_extinction_method none
_refine_ls_goodness_of_fit_ref 1.062
_refine_ls_hydrogen_treatment constr
_refine_ls_matrix_type full
_refine_ls_number_parameters 411
_refine_ls_number_reflns 5535
_refine_ls_number_restraints 777
_refine_ls_restrained_S_all 0.997
_refine_ls_R_factor_all 0.0349
_refine_ls_R_factor_gt 0.0337
_refine_ls_shift/su_max 0.001
_refine_ls_shift/su_mean 0.000
_refine_ls_structure_factor_coef Fsqd
_refine_ls_weighting_details 'w=1/[\s^2^(Fo^2^)+(0.0653P)^2^+0.9331P] where P=(Fo^2^+2Fc^2^)/3'
_refine_ls_weighting_scheme calc
_refine_ls_wR_factor_gt 0.1038
_refine_ls_wR_factor_ref 0.1048
_reflns_Friedel_coverage 0.000
_reflns_number_gt 5304
_reflns_number_total 5535
_reflns_threshold_expression 'I > 2\s(I)'
_cod_data_source_file c9dt01527b2.cif
_cod_data_source_block 2016tdk010_t1
_cod_depositor_comments 'Adding full bibliography for 7700601--7700615.cif.'
_cod_original_cell_volume 1211.04(6)
_cod_database_code 7700605
_chemical_oxdiff_formula Cu(C13H9N1O2)(C12H8N2)(C2H6O)2
_shelx_space_group_comment
;
The symmetry employed for this shelxl refinement is uniquely defined
by the following loop, which should always be used as a source of
symmetry information in preference to the above space-group names.
They are only intended as comments.
;
_reflns_odcompleteness_completeness 99.78
_reflns_odcompleteness_iscentric 1
_reflns_odcompleteness_theta 26.32
_olex2_refinement_description
;
1. Fixed Uiso
 At 1.2 times of:
  All C(H) groups
2. Shared sites
{C13, C44}
3. Uiso/Uaniso restraints and constraints
O11 \\sim C12 \\sim C13 \\sim C14 \\sim C15 \\sim C16 \\sim C17 \\sim N18 \\sim
C19 \\sim C20 \\sim C21 \\sim C22 \\sim C23 \\sim C24 \\sim C25 \\sim O26 \\sim
O31 \\sim C32 \\sim C33 \\sim C34 \\sim C35 \\sim C36 \\sim C37 \\sim N38 \\sim
C39 \\sim C40 \\sim C41 \\sim C42 \\sim C43 \\sim C44 \\sim C45 \\sim O46:
within 2A with sigma of 0.04 and sigma for terminal atoms of 0.08
Uanis(C13) = Uanis(C44)
4. Rigid body (RIGU) restrains
 O11, C12, C13, C14, C15, C16, C17, N18, C19, C20, C21, C22, C23, C24, C25,
 O26, O31, C32, C33, C34, C35, C36, C37, N38, C39, C40, C41, C42, C43, C44, C45,
  O46
 with sigma for 1-2 distances of 0.004 and sigma for 1-3 distances of 0.004
5. Same fragment restrains
{O11, C12, C13, C14, C15, C16, C17, N18, C19, C20, C21, C22, C23, C24, C25,
O26} sigma for 1-2: 0.02, 1-3: 0.04
as
{O31, C32, C33, C34, C35, C36, C37, N38, C39, C40, C41, C42, C43, C44, C45, O46}
6. Others
 Sof(O31)=Sof(C32)=Sof(C33)=Sof(H33)=Sof(C34)=Sof(H34)=Sof(C35)=Sof(H35)=
 Sof(C36)=Sof(H36)=Sof(C37)=Sof(N38)=Sof(C39)=Sof(H39)=Sof(C40)=Sof(C41)=
 Sof(H41)=Sof(C42)=Sof(H42)=Sof(C43)=Sof(H43)=Sof(C44)=Sof(H44)=Sof(C45)=
 Sof(O46)=1-FVAR(1)
 Sof(O11)=Sof(C12)=Sof(C13)=Sof(H13)=Sof(C14)=Sof(H14)=Sof(C15)=Sof(H15)=
 Sof(C16)=Sof(H16)=Sof(C17)=Sof(N18)=Sof(C19)=Sof(H19)=Sof(C20)=Sof(C21)=
 Sof(H21)=Sof(C22)=Sof(H22)=Sof(C23)=Sof(H23)=Sof(C24)=Sof(H24)=Sof(C25)=
 Sof(O26)=FVAR(1)
7.a Aromatic/amide H refined with riding coordinates:
 C13(H13), C14(H14), C15(H15), C16(H16), C19(H19), C21(H21), C22(H22),
 C23(H23), C24(H24), C33(H33), C34(H34), C35(H35), C36(H36), C39(H39), C41(H41),
  C42(H42), C43(H43), C44(H44), C52(H52), C53(H53), C54(H54), C57(H57),
 C58(H58), C61(H61), C62(H62), C63(H63)
;
_shelx_shelxl_version_number 2014/7
_olex2_submission_special_instructions 'No special instructions were received'
_oxdiff_exptl_absorpt_empirical_details
;
Empirical correction (ABSPACK) includes:
- Absorption correction using spherical harmonics
- Frame scaling
- Detector area scaling
;
_oxdiff_exptl_absorpt_empirical_full_max 1.940
_oxdiff_exptl_absorpt_empirical_full_min 0.617

loop_
_space_group_symop_operation_xyz
'x, y, z'
'-x, -y, -z'

loop_
_atom_site_label
_atom_site_type_symbol
_atom_site_fract_x
_atom_site_fract_y
_atom_site_fract_z
_atom_site_U_iso_or_equiv
_atom_site_adp_type
_atom_site_occupancy
_atom_site_site_symmetry_order
_atom_site_calc_flag
_atom_site_refinement_flags_posn
_atom_site_refinement_flags_adp
_atom_site_refinement_flags_occupancy
_atom_site_disorder_assembly
_atom_site_disorder_group
Cu1 Cu 0.45445(2) 0.32421(2) 0.26492(2) 0.01762(8) Uani 1 1 d . . . . .
O11 O 0.4820(9) 0.1465(6) 0.2437(7) 0.0194(10) Uani 0.626(6) 1 d D U P A 1
C12 C 0.6094(11) 0.1308(7) 0.2951(8) 0.0169(13) Uani 0.626(6) 1 d D U P A 1
C13 C 0.6600(2) 0.01771(16) 0.28916(15) 0.0221(3) Uani 0.626(6) 1 d D U P A 1
H13 H 0.6045 -0.0536 0.2437 0.027 Uiso 0.626(6) 1 calc R . P A 1
C14 C 0.7952(8) 0.0065(6) 0.3507(5) 0.0220(14) Uiso 0.626(6) 1 d D U P A 1
H14 H 0.8250 -0.0726 0.3487 0.026 Uiso 0.626(6) 1 calc R . P A 1
C15 C 0.8813(8) 0.1098(5) 0.4123(6) 0.0221(12) Uani 0.626(6) 1 d D U P A 1
H15 H 0.9722 0.1025 0.4518 0.027 Uiso 0.626(6) 1 calc R . P A 1
C16 C 0.8358(6) 0.2256(5) 0.4173(4) 0.0201(9) Uani 0.626(6) 1 d D U P A 1
H16 H 0.8956 0.2972 0.4600 0.024 Uiso 0.626(6) 1 calc R . P A 1
C17 C 0.7017(7) 0.2361(5) 0.3590(5) 0.0160(10) Uani 0.626(6) 1 d D U P A 1
N18 N 0.6410(3) 0.3480(3) 0.36008(19) 0.0151(7) Uani 0.626(6) 1 d D U P A 1
C19 C 0.6976(3) 0.4516(3) 0.4215(2) 0.0181(7) Uani 0.626(6) 1 d D U P A 1
H19 H 0.7865 0.4523 0.4658 0.022 Uiso 0.626(6) 1 calc R . P A 1
C20 C 0.6364(6) 0.5660(5) 0.4279(4) 0.0152(10) Uani 0.626(6) 1 d D U P A 1
C21 C 0.7190(6) 0.6719(5) 0.4970(4) 0.0206(10) Uani 0.626(6) 1 d D U P A 1
H21 H 0.8112 0.6639 0.5349 0.025 Uiso 0.626(6) 1 calc R . P A 1
C22 C 0.6696(9) 0.7859(6) 0.5108(6) 0.0226(11) Uani 0.626(6) 1 d D U P A 1
H22 H 0.7266 0.8556 0.5572 0.027 Uiso 0.626(6) 1 calc R . P A 1
C23 C 0.5322(13) 0.7965(9) 0.4544(9) 0.0187(13) Uani 0.626(6) 1 d D U P A 1
H23 H 0.5001 0.8755 0.4614 0.022 Uiso 0.626(6) 1 calc R . P A 1
C24 C 0.4457(18) 0.6992(9) 0.3914(13) 0.0191(18) Uani 0.626(6) 1 d D U P A 1
H24 H 0.3498 0.7087 0.3584 0.023 Uiso 0.626(6) 1 calc R . P A 1
C25 C 0.4984(10) 0.5789(8) 0.3734(8) 0.0152(12) Uani 0.626(6) 1 d D U P A 1
O26 O 0.4081(7) 0.4857(7) 0.3099(6) 0.0181(9) Uani 0.626(6) 1 d D U P A 1
O31 O 0.3685(12) 0.4884(11) 0.2971(10) 0.0184(16) Uani 0.374(6) 1 d D U P A 2
C32 C 0.4676(17) 0.5734(14) 0.3613(14) 0.016(2) Uani 0.374(6) 1 d D U P A 2
C33 C 0.451(3) 0.6944(16) 0.385(2) 0.023(3) Uani 0.374(6) 1 d D U P A 2
H33 H 0.3692 0.7208 0.3495 0.027 Uiso 0.374(6) 1 calc R . P A 2
C34 C 0.555(2) 0.7870(15) 0.4618(16) 0.022(3) Uani 0.374(6) 1 d D U P A 2
H34 H 0.5316 0.8687 0.4830 0.027 Uiso 0.374(6) 1 calc R . P A 2
C35 C 0.6854(14) 0.7516(9) 0.5022(10) 0.022(2) Uani 0.374(6) 1 d D U P A 2
H35 H 0.7581 0.8096 0.5499 0.027 Uiso 0.374(6) 1 calc R . P A 2
C36 C 0.7094(11) 0.6306(8) 0.4723(7) 0.0214(17) Uani 0.374(6) 1 d D U P A 2
H36 H 0.8003 0.6059 0.4996 0.026 Uiso 0.374(6) 1 calc R . P A 2
C37 C 0.6041(12) 0.5433(8) 0.4031(8) 0.0178(16) Uani 0.374(6) 1 d D U P A 2
N38 N 0.6195(5) 0.4147(5) 0.3693(3) 0.0190(12) Uani 0.374(6) 1 d D U P A 2
C39 C 0.7247(6) 0.3629(4) 0.4075(4) 0.0212(13) Uani 0.374(6) 1 d D U P A 2
H39 H 0.7984 0.4140 0.4587 0.025 Uiso 0.374(6) 1 calc R . P A 2
C40 C 0.7397(12) 0.2352(8) 0.3793(8) 0.0154(17) Uani 0.374(6) 1 d D U P A 2
C41 C 0.8624(11) 0.1936(9) 0.4293(7) 0.0226(17) Uani 0.374(6) 1 d D U P A 2
H41 H 0.9307 0.2521 0.4793 0.027 Uiso 0.374(6) 1 calc R . P A 2
C42 C 0.8874(17) 0.0730(9) 0.4088(11) 0.027(2) Uani 0.374(6) 1 d D U P A 2
H42 H 0.9720 0.0476 0.4426 0.032 Uiso 0.374(6) 1 calc R . P A 2
C43 C 0.7812(10) -0.0128(8) 0.3348(7) 0.0174(17) Uani 0.374(6) 1 d D U P A 2
H43 H 0.7991 -0.0964 0.3177 0.021 Uiso 0.374(6) 1 calc R . P A 2
C44 C 0.6600(2) 0.01771(16) 0.28916(15) 0.0221(3) Uani 0.374(6) 1 d D U P A 2
H44 H 0.5880 -0.0444 0.2443 0.027 Uiso 0.374(6) 1 calc R . P A 2
C45 C 0.6349(17) 0.1478(11) 0.3071(13) 0.0131(19) Uani 0.374(6) 1 d D U P A 2
O46 O 0.5119(15) 0.1704(11) 0.2568(12) 0.0197(17) Uani 0.374(6) 1 d D U P A 2
N51 N 0.25517(18) 0.26509(14) 0.17057(12) 0.0187(3) Uani 1 1 d . . . . .
C52 C 0.1140(2) 0.21757(18) 0.20053(15) 0.0244(4) Uani 1 1 d . . . . .
H52 H 0.1036 0.2125 0.2711 0.029 Uiso 1 1 calc R . . . .
C53 C -0.0197(2) 0.17471(19) 0.13299(17) 0.0287(4) Uani 1 1 d . . . . .
H53 H -0.1179 0.1400 0.1573 0.034 Uiso 1 1 calc R . . . .
C54 C -0.0077(2) 0.18327(19) 0.03102(16) 0.0279(4) Uani 1 1 d . . . . .
H54 H -0.0974 0.1549 -0.0159 0.033 Uiso 1 1 calc R . . . .
C55 C 0.1402(2) 0.23494(17) -0.00287(14) 0.0225(4) Uani 1 1 d . . . . .
C56 C 0.2695(2) 0.27279(15) 0.06951(13) 0.0179(3) Uani 1 1 d . . . . .
C57 C 0.1633(3) 0.24845(19) -0.10824(15) 0.0280(4) Uani 1 1 d . . . . .
H57 H 0.0756 0.2248 -0.1570 0.034 Uiso 1 1 calc R . . . .
C58 C 0.3082(3) 0.29424(19) -0.13852(15) 0.0277(4) Uani 1 1 d . . . . .
H58 H 0.3203 0.3034 -0.2080 0.033 Uiso 1 1 calc R . . . .
C59 C 0.4253(2) 0.31921(15) 0.03653(13) 0.0175(3) Uani 1 1 d . . . . .
C60 C 0.4434(2) 0.32912(16) -0.06753(14) 0.0214(4) Uani 1 1 d . . . . .
C61 C 0.5986(3) 0.37352(18) -0.09620(15) 0.0262(4) Uani 1 1 d . . . . .
H61 H 0.6166 0.3842 -0.1649 0.031 Uiso 1 1 calc R . . . .
C62 C 0.7225(2) 0.40092(18) -0.02388(16) 0.0271(4) Uani 1 1 d . . . . .
H62 H 0.8279 0.4282 -0.0424 0.033 Uiso 1 1 calc R . . . .
C63 C 0.6921(2) 0.38832(17) 0.07764(15) 0.0233(4) Uani 1 1 d . . . . .
H63 H 0.7790 0.4082 0.1271 0.028 Uiso 1 1 calc R . . . .
N64 N 0.54749(18) 0.34989(13) 0.10807(11) 0.0187(3) Uani 1 1 d . . . . .

loop_
_atom_site_aniso_label
_atom_site_aniso_U_11
_atom_site_aniso_U_22
_atom_site_aniso_U_33
_atom_site_aniso_U_23
_atom_site_aniso_U_13
_atom_site_aniso_U_12
Cu1 0.02049(13) 0.01862(12) 0.01308(12) 0.00225(8) -0.00133(8) 0.00249(8)
O11 0.023(3) 0.015(2) 0.020(2) 0.0010(18) -0.0051(16) 0.0037(18)
C12 0.018(3) 0.015(2) 0.015(2) 0.0016(16) 0.0019(17) -0.0019(17)
C13 0.0240(8) 0.0177(8) 0.0243(9) 0.0031(7) 0.0041(7) 0.0037(6)
C15 0.0170(16) 0.019(3) 0.032(2) 0.006(2) 0.0005(13) 0.008(2)
C16 0.018(2) 0.017(2) 0.027(2) 0.0060(15) 0.0003(15) 0.0054(14)
C17 0.013(2) 0.0195(16) 0.017(2) 0.0065(14) 0.0008(15) 0.0038(14)
N18 0.0164(13) 0.0155(14) 0.0145(12) 0.0045(10) 0.0017(10) 0.0043(10)
C19 0.0159(13) 0.0194(15) 0.0185(14) 0.0043(11) -0.0003(11) 0.0008(10)
C20 0.014(2) 0.015(2) 0.015(3) 0.0032(16) -0.0012(15) -0.0014(16)
C21 0.0185(15) 0.018(3) 0.022(2) 0.0012(18) -0.0023(14) -0.0039(18)
C22 0.027(2) 0.014(3) 0.026(2) 0.003(2) 0.0039(16) 0.0009(19)
C23 0.023(3) 0.018(2) 0.017(2) 0.0080(16) 0.0039(18) 0.0059(16)
C24 0.029(3) 0.016(2) 0.016(3) 0.0059(19) 0.005(2) 0.009(2)
C25 0.017(3) 0.0141(18) 0.013(3) 0.0011(15) 0.0002(18) -0.0006(17)
O26 0.017(2) 0.0200(15) 0.0162(19) 0.0012(12) -0.0061(15) 0.0037(16)
O31 0.023(4) 0.014(2) 0.016(3) -0.0032(19) -0.007(3) 0.005(3)
C32 0.018(5) 0.020(3) 0.010(4) 0.004(2) 0.001(3) -0.001(3)
C33 0.027(6) 0.023(4) 0.015(6) 0.001(3) -0.001(4) -0.001(3)
C34 0.031(5) 0.011(3) 0.023(5) 0.001(3) 0.000(3) 0.002(3)
C35 0.026(4) 0.013(5) 0.025(3) 0.002(3) -0.003(3) -0.001(3)
C36 0.025(3) 0.015(4) 0.024(4) 0.003(3) 0.002(3) 0.002(3)
C37 0.021(4) 0.016(3) 0.013(4) 0.002(2) 0.001(2) -0.005(2)
N38 0.023(2) 0.018(2) 0.015(2) 0.0022(16) 0.0032(18) -0.0003(17)
C39 0.022(2) 0.017(2) 0.021(2) 0.0000(17) 0.000(2) -0.0019(17)
C40 0.014(4) 0.013(2) 0.017(4) 0.001(2) -0.002(2) -0.001(2)
C41 0.019(3) 0.021(4) 0.028(3) 0.006(3) -0.002(2) 0.003(3)
C42 0.029(3) 0.017(4) 0.034(3) 0.004(4) 0.003(3) 0.006(3)
C43 0.019(3) 0.011(3) 0.019(3) -0.005(2) 0.000(2) 0.000(2)
C44 0.0240(8) 0.0177(8) 0.0243(9) 0.0031(7) 0.0041(7) 0.0037(6)
C45 0.011(4) 0.013(3) 0.017(4) 0.004(3) 0.002(3) 0.003(3)
O46 0.022(4) 0.016(4) 0.019(4) 0.001(3) -0.005(3) 0.001(3)
N51 0.0215(7) 0.0182(7) 0.0164(7) 0.0022(5) 0.0008(5) 0.0048(5)
C52 0.0248(9) 0.0258(9) 0.0223(9) 0.0046(7) 0.0031(7) 0.0036(7)
C53 0.0218(9) 0.0293(10) 0.0332(11) 0.0037(8) 0.0026(8) 0.0016(7)
C54 0.0229(9) 0.0283(9) 0.0294(10) -0.0002(8) -0.0061(7) 0.0031(7)
C55 0.0256(9) 0.0214(8) 0.0193(8) -0.0002(7) -0.0039(7) 0.0060(7)
C56 0.0233(8) 0.0149(7) 0.0155(8) 0.0009(6) -0.0013(6) 0.0057(6)
C57 0.0335(10) 0.0312(10) 0.0176(9) 0.0001(7) -0.0086(7) 0.0062(8)
C58 0.0402(11) 0.0290(10) 0.0142(8) 0.0023(7) -0.0020(7) 0.0094(8)
C59 0.0239(8) 0.0137(7) 0.0153(8) 0.0012(6) 0.0009(6) 0.0059(6)
C60 0.0307(9) 0.0183(8) 0.0163(8) 0.0028(6) 0.0027(7) 0.0080(7)
C61 0.0365(10) 0.0260(9) 0.0184(8) 0.0064(7) 0.0078(7) 0.0087(8)
C62 0.0275(9) 0.0271(9) 0.0285(10) 0.0085(8) 0.0087(8) 0.0050(7)
C63 0.0241(9) 0.0223(8) 0.0231(9) 0.0044(7) 0.0003(7) 0.0030(7)
N64 0.0227(7) 0.0166(7) 0.0168(7) 0.0029(5) 0.0004(6) 0.0039(5)

loop_
_atom_type_symbol
_atom_type_description
_atom_type_scat_dispersion_real
_atom_type_scat_dispersion_imag
_atom_type_scat_source
C C 0.0033 0.0016 'International Tables Vol C Tables 4.2.6.8 and 6.1.1.4'
H H 0.0000 0.0000 'International Tables Vol C Tables 4.2.6.8 and 6.1.1.4'
Cu Cu 0.3201 1.2651 'International Tables Vol C Tables 4.2.6.8 and 6.1.1.4'
N N 0.0061 0.0033 'International Tables Vol C Tables 4.2.6.8 and 6.1.1.4'
O O 0.0106 0.0060 'International Tables Vol C Tables 4.2.6.8 and 6.1.1.4'

loop_
_geom_angle_atom_site_label_1
_geom_angle_atom_site_label_2
_geom_angle_atom_site_label_3
_geom_angle
O11 Cu1 N51 86.74(17)
O11 Cu1 N64 94.5(3)
N18 Cu1 O11 82.92(18)
N18 Cu1 N51 168.87(9)
N18 Cu1 N64 107.20(8)
O26 Cu1 O11 168.2(4)
O26 Cu1 N18 94.82(16)
O26 Cu1 N51 94.47(15)
O26 Cu1 N64 97.2(3)
O31 Cu1 N64 95.2(4)
N38 Cu1 O31 82.2(3)
N38 Cu1 N51 166.11(16)
N38 Cu1 N64 106.86(12)
O46 Cu1 O31 169.5(7)
O46 Cu1 N38 96.5(3)
O46 Cu1 N51 96.1(3)
O46 Cu1 N64 95.2(6)
N51 Cu1 O31 84.3(2)
N51 Cu1 N64 77.65(6)
C12 O11 Cu1 112.4(4)
O11 C12 C13 123.9(6)
O11 C12 C17 118.5(7)
C13 C12 C17 117.6(6)
C12 C13 H13 119.5
C12 C13 C14 120.9(4)
C14 C13 H13 119.5
C13 C14 H14 120.0
C15 C14 C13 120.0(5)
C15 C14 H14 120.0
C14 C15 H15 119.9
C14 C15 C16 120.1(5)
C16 C15 H15 119.9
C15 C16 H16 120.1
C15 C16 C17 119.8(5)
C17 C16 H16 120.1
C12 C17 N18 113.6(5)
C16 C17 C12 121.4(6)
C16 C17 N18 125.0(5)
C17 N18 Cu1 112.3(3)
C19 N18 Cu1 124.4(2)
C19 N18 C17 123.2(3)
N18 C19 H19 117.4
N18 C19 C20 125.1(3)
C20 C19 H19 117.4
C21 C20 C19 117.0(4)
C25 C20 C19 124.6(5)
C25 C20 C21 118.3(5)
C20 C21 H21 119.0
C22 C21 C20 122.0(5)
C22 C21 H21 119.0
C21 C22 H22 120.8
C21 C22 C23 118.4(6)
C23 C22 H22 120.8
C22 C23 H23 118.8
C24 C23 C22 122.3(8)
C24 C23 H23 118.8
C23 C24 H24 120.0
C23 C24 C25 120.0(9)
C25 C24 H24 120.0
C20 C25 C24 118.7(7)
O26 C25 C20 123.7(6)
O26 C25 C24 117.5(7)
C25 O26 Cu1 126.6(4)
C32 O31 Cu1 111.0(7)
O31 C32 C33 123.4(12)
O31 C32 C37 120.6(11)
C33 C32 C37 115.9(12)
C32 C33 H33 118.4
C32 C33 C34 123.2(16)
C34 C33 H33 118.4
C33 C34 H34 121.1
C35 C34 C33 117.8(13)
C35 C34 H34 121.1
C34 C35 H35 120.6
C34 C35 C36 118.8(10)
C36 C35 H35 120.6
C35 C36 H36 119.1
C35 C36 C37 121.9(8)
C37 C36 H36 119.1
C32 C37 N38 113.0(8)
C36 C37 C32 121.8(9)
C36 C37 N38 125.2(8)
C37 N38 Cu1 112.8(4)
C39 N38 Cu1 123.4(4)
C39 N38 C37 123.7(5)
N38 C39 H39 117.3
N38 C39 C40 125.4(6)
C40 C39 H39 117.3
C41 C40 C39 118.0(7)
C41 C40 C45 118.6(9)
C45 C40 C39 123.3(8)
C40 C41 H41 118.5
C42 C41 C40 123.1(9)
C42 C41 H41 118.5
C41 C42 H42 121.4
C41 C42 C43 117.1(9)
C43 C42 H42 121.4
C42 C43 H43 118.4
C44 C43 C42 123.2(7)
C44 C43 H43 118.4
C43 C44 H44 119.8
C43 C44 C45 120.3(6)
C45 C44 H44 119.8
C40 C45 C44 117.5(9)
O46 C45 C40 126.2(10)
O46 C45 C44 116.2(9)
C45 O46 Cu1 125.0(8)
C52 N51 Cu1 124.48(13)
C52 N51 C56 118.34(16)
C56 N51 Cu1 117.17(12)
N51 C52 H52 118.5
N51 C52 C53 123.03(18)
C53 C52 H52 118.5
C52 C53 H53 120.3
C54 C53 C52 119.32(18)
C54 C53 H53 120.3
C53 C54 H54 120.5
C53 C54 C55 118.97(18)
C55 C54 H54 120.5
C54 C55 C57 122.72(17)
C56 C55 C54 117.99(17)
C56 C55 C57 119.28(17)
N51 C56 C55 122.31(17)
N51 C56 C59 117.99(15)
C55 C56 C59 119.68(16)
C55 C57 H57 119.5
C58 C57 C55 120.96(18)
C58 C57 H57 119.5
C57 C58 H58 119.5
C57 C58 C60 121.03(18)
C60 C58 H58 119.5
C60 C59 C56 119.22(16)
N64 C59 C56 117.57(15)
N64 C59 C60 123.21(16)
C59 C60 C58 119.77(17)
C59 C60 C61 117.02(17)
C61 C60 C58 123.21(17)
C60 C61 H61 120.3
C62 C61 C60 119.33(17)
C62 C61 H61 120.3
C61 C62 H62 120.4
C61 C62 C63 119.27(18)
C63 C62 H62 120.4
C62 C63 H63 118.4
N64 C63 C62 123.13(18)
N64 C63 H63 118.4
C59 N64 Cu1 109.53(11)
C63 N64 Cu1 132.48(13)
C63 N64 C59 117.99(15)

loop_
_geom_bond_atom_site_label_1
_geom_bond_atom_site_label_2
_geom_bond_distance
Cu1 O11 1.996(7)
Cu1 N18 1.964(3)
Cu1 O26 1.885(7)
Cu1 O31 2.044(11)
Cu1 N38 1.963(5)
Cu1 O46 1.838(13)
Cu1 N51 2.0336(16)
Cu1 N64 2.2825(15)
O11 C12 1.325(8)
C12 C13 1.382(9)
C12 C17 1.418(7)
C13 H13 0.9500
C13 C14 1.436(6)
C14 H14 0.9500
C14 C15 1.370(8)
C15 H15 0.9500
C15 C16 1.394(5)
C16 H16 0.9500
C16 C17 1.402(5)
C17 N18 1.420(6)
N18 C19 1.292(4)
C19 H19 0.9500
C19 C20 1.438(6)
C20 C21 1.421(5)
C20 C25 1.411(7)
C21 H21 0.9500
C21 C22 1.378(6)
C22 H22 0.9500
C22 C23 1.411(8)
C23 H23 0.9500
C23 C24 1.338(10)
C24 H24 0.9500
C24 C25 1.455(10)
C25 O26 1.328(7)
O31 C32 1.320(12)
C32 C33 1.352(17)
C32 C37 1.394(11)
C33 H33 0.9500
C33 C34 1.467(16)
C34 H34 0.9500
C34 C35 1.372(13)
C35 H35 0.9500
C35 C36 1.376(9)
C36 H36 0.9500
C36 C37 1.393(8)
C37 N38 1.442(10)
N38 C39 1.286(7)
C39 H39 0.9500
C39 C40 1.424(9)
C40 C41 1.412(9)
C40 C45 1.413(11)
C41 H41 0.9500
C41 C42 1.369(9)
C42 H42 0.9500
C42 C43 1.424(12)
C43 H43 0.9500
C43 C44 1.311(9)
C44 H44 0.9500
C44 C45 1.472(12)
C45 O46 1.315(13)
N51 C52 1.330(2)
N51 C56 1.362(2)
C52 H52 0.9500
C52 C53 1.398(3)
C53 H53 0.9500
C53 C54 1.375(3)
C54 H54 0.9500
C54 C55 1.414(3)
C55 C56 1.404(2)
C55 C57 1.443(3)
C56 C59 1.447(2)
C57 H57 0.9500
C57 C58 1.352(3)
C58 H58 0.9500
C58 C60 1.429(3)
C59 C60 1.411(2)
C59 N64 1.353(2)
C60 C61 1.417(3)
C61 H61 0.9500
C61 C62 1.370(3)
C62 H62 0.9500
C62 C63 1.400(3)
C63 H63 0.9500
C63 N64 1.330(2)

loop_
_geom_torsion_atom_site_label_1
_geom_torsion_atom_site_label_2
_geom_torsion_atom_site_label_3
_geom_torsion_atom_site_label_4
_geom_torsion
Cu1 O11 C12 C13 -176.4(8)
Cu1 O11 C12 C17 2.5(12)
Cu1 N18 C19 C20 -1.8(5)
Cu1 O31 C32 C33 171(2)
Cu1 O31 C32 C37 -4(2)
Cu1 N38 C39 C40 1.3(9)
Cu1 N51 C52 C53 -178.24(15)
Cu1 N51 C56 C55 -179.93(13)
Cu1 N51 C56 C59 1.5(2)
O11 Cu1 O26 C25 87.3(13)
O11 C12 C13 C14 -177.2(9)
O11 C12 C17 C16 178.6(8)
O11 C12 C17 N18 0.8(12)
C12 C13 C14 C15 -3.5(10)
C12 C17 N18 Cu1 -3.8(7)
C12 C17 N18 C19 172.5(6)
C13 C12 C17 C16 -2.4(12)
C13 C12 C17 N18 179.8(7)
C13 C14 C15 C16 1.5(10)
C14 C15 C16 C17 0.0(9)
C15 C16 C17 C12 0.5(9)
C15 C16 C17 N18 178.0(5)
C16 C17 N18 Cu1 178.5(4)
C16 C17 N18 C19 -5.2(8)
C17 C12 C13 C14 3.9(12)
C17 N18 C19 C20 -177.7(5)
N18 Cu1 O26 C25 8.9(8)
N18 C19 C20 C21 -177.3(4)
N18 C19 C20 C25 5.0(9)
C19 C20 C21 C22 -178.9(5)
C19 C20 C25 C24 176.9(11)
C19 C20 C25 O26 0.4(14)
C20 C21 C22 C23 0.2(10)
C20 C25 O26 Cu1 -8.4(14)
C21 C20 C25 C24 -0.8(15)
C21 C20 C25 O26 -177.3(8)
C21 C22 C23 C24 2.6(18)
C22 C23 C24 C25 -4(2)
C23 C24 C25 C20 3(2)
C23 C24 C25 O26 -179.8(14)
C24 C25 O26 Cu1 175.1(11)
C25 C20 C21 C22 -1.0(9)
O31 Cu1 O46 C45 -86(2)
O31 C32 C33 C34 175(2)
O31 C32 C37 C36 -178.9(13)
O31 C32 C37 N38 0(2)
C32 C33 C34 C35 8(4)
C32 C37 N38 Cu1 5.3(12)
C32 C37 N38 C39 -171.2(10)
C33 C32 C37 C36 6(3)
C33 C32 C37 N38 -176(2)
C33 C34 C35 C36 -3(3)
C34 C35 C36 C37 -0.5(18)
C35 C36 C37 C32 -0.8(16)
C35 C36 C37 N38 -179.0(9)
C36 C37 N38 Cu1 -176.4(7)
C36 C37 N38 C39 7.2(12)
C37 C32 C33 C34 -9(4)
C37 N38 C39 C40 177.3(9)
N38 Cu1 O46 C45 -3.2(16)
N38 C39 C40 C41 -179.9(7)
N38 C39 C40 C45 -2.4(15)
C39 C40 C41 C42 179.6(10)
C39 C40 C45 C44 -177.1(11)
C39 C40 C45 O46 0(2)
C40 C41 C42 C43 -1.2(17)
C40 C45 O46 Cu1 3(3)
C41 C40 C45 C44 0.5(19)
C41 C40 C45 O46 177.6(15)
C41 C42 C43 C44 -2.3(17)
C42 C43 C44 C45 4.8(15)
C43 C44 C45 C40 -3.8(18)
C43 C44 C45 O46 178.8(12)
C44 C45 O46 Cu1 -179.8(12)
C45 C40 C41 C42 1.9(16)
N51 Cu1 O26 C25 -177.3(8)
N51 Cu1 O46 C45 -177.4(15)
N51 C52 C53 C54 -1.1(3)
N51 C56 C59 C60 -179.50(15)
N51 C56 C59 N64 1.2(2)
C52 N51 C56 C55 1.4(3)
C52 N51 C56 C59 -177.17(16)
C52 C53 C54 C55 0.2(3)
C53 C54 C55 C56 1.4(3)
C53 C54 C55 C57 -179.48(19)
C54 C55 C56 N51 -2.2(3)
C54 C55 C56 C59 176.30(16)
C54 C55 C57 C58 -177.60(19)
C55 C56 C59 C60 1.9(2)
C55 C56 C59 N64 -177.41(15)
C55 C57 C58 C60 0.9(3)
C56 N51 C52 C53 0.3(3)
C56 C55 C57 C58 1.5(3)
C56 C59 C60 C58 0.5(3)
C56 C59 C60 C61 -179.19(16)
C56 C59 N64 Cu1 -2.86(18)
C56 C59 N64 C63 177.59(15)
C57 C55 C56 N51 178.58(16)
C57 C55 C56 C59 -2.9(3)
C57 C58 C60 C59 -1.8(3)
C57 C58 C60 C61 177.78(19)
C58 C60 C61 C62 -177.81(18)
C59 C60 C61 C62 1.8(3)
C60 C59 N64 Cu1 177.86(13)
C60 C59 N64 C63 -1.7(2)
C60 C61 C62 C63 -2.1(3)
C61 C62 C63 N64 0.4(3)
C62 C63 N64 Cu1 -177.98(14)
C62 C63 N64 C59 1.4(3)
N64 Cu1 O26 C25 -99.2(8)
N64 Cu1 O46 C45 104.5(16)
N64 C59 C60 C58 179.72(16)
N64 C59 C60 C61 0.1(3)

loop_
_smtbx_masks_void_nr
_smtbx_masks_void_average_x
_smtbx_masks_void_average_y
_smtbx_masks_void_average_z
_smtbx_masks_void_volume
_smtbx_masks_void_count_electrons
1 0.500 0.000 0.000 295.0 121.2
